data_1517667
loop_
_publ_author_name
'Drouhin, Pauline'
'Hurst, Timothy E.'
'Whitwood, Adrian C.'
'Taylor, Richard J. K.'

_publ_section_title
;
 Copper-Mediated Construction of Spirocyclic Bis-oxindoles via a Double
 C-H, Ar-H Coupling Process.
;
_journal_issue 18
_journal_name_full 'Organic letters'
_journal_page_first 4900
_journal_page_last 4903
_journal_paper_doi 10.1021/ol5024129
_journal_volume 16
_journal_year 2014
_chemical_formula_moiety 'C22 H22 N2 O3'
_chemical_formula_sum 'C22 H22 N2 O3'
_chemical_formula_weight 362.41
_chemical_name_systematic
;
 ?
;
_space_group_crystal_system monoclinic
_space_group_IT_number 14
_space_group_name_Hall '-P 2ybc'
_space_group_name_H-M_alt 'P 1 21/c 1'
_symmetry_space_group_name_Hall '-P 2ybc'
_symmetry_space_group_name_H-M 'P 1 21/c 1'
_atom_sites_solution_hydrogens geom
_atom_sites_solution_primary direct
_audit_creation_date 2014-07-24
_audit_creation_method
;
Olex2 1.2
(compiled 2014.07.22 svn.r2960 for OlexSys, GUI svn.r4862)
;
_cell_angle_alpha 90
_cell_angle_beta 96.448(5)
_cell_angle_gamma 90
_cell_formula_units_Z 4
_cell_length_a 7.7526(3)
_cell_length_b 16.2826(7)
_cell_length_c 14.5413(8)
_cell_measurement_reflns_used 2439
_cell_measurement_temperature 110.05(10)
_cell_measurement_theta_max 30.0470
_cell_measurement_theta_min 3.3680
_cell_volume 1823.97(15)
_computing_cell_refinement
;
CrysAlisPro, Agilent Technologies,
Version 1.171.37.33 (release 27-03-2014 CrysAlis171 .NET)
(compiled Mar 27 2014,17:12:48)
;
_computing_data_collection
;
CrysAlisPro, Agilent Technologies,
Version 1.171.37.33 (release 27-03-2014 CrysAlis171 .NET)
(compiled Mar 27 2014,17:12:48)
;
_computing_data_reduction
;
CrysAlisPro, Agilent Technologies,
Version 1.171.37.33 (release 27-03-2014 CrysAlis171 .NET)
(compiled Mar 27 2014,17:12:48)
;
_computing_molecular_graphics 'Olex2 (Dolomanov et al., 2009)'
_computing_publication_material 'Olex2 (Dolomanov et al., 2009)'
_computing_structure_refinement 'ShelXL (Sheldrick, 2008)'
_computing_structure_solution 'ShelXS (Sheldrick, 2008)'
_diffrn_ambient_environment N~2~
_diffrn_ambient_temperature 110.05(10)
_diffrn_detector 'CCD plate'
_diffrn_detector_area_resol_mean 16.1450
_diffrn_detector_type Eos
_diffrn_measured_fraction_theta_full 0.998
_diffrn_measured_fraction_theta_max 0.908
_diffrn_measurement_details
;
  1 omega  -97.00  -35.00   1.0000   24.5000
omega____ theta____ kappa____ phi______ frames
    -      -20.6164 -178.0000  -60.0000 62

  2 omega    1.00   91.00   1.0000   24.5000
omega____ theta____ kappa____ phi______ frames
    -       22.1789   57.0000 -120.0000 90

  3 omega  -20.00   64.00   1.0000   24.5000
omega____ theta____ kappa____ phi______ frames
    -       22.1789  -99.0000  -30.0000 84

  4 omega   -8.00   92.00   1.0000   24.5000
omega____ theta____ kappa____ phi______ frames
    -       22.1789   77.0000  150.0000 100

  5 omega   -4.00   21.00   1.0000   24.5000
omega____ theta____ kappa____ phi______ frames
    -       22.1789   37.0000   60.0000 25
;
_diffrn_measurement_device 'four-circle diffractometer'
_diffrn_measurement_device_type 'SuperNova, Single source at offset, Eos'
_diffrn_measurement_method '\w scans'
_diffrn_orient_matrix_UB_11 -0.0239232000
_diffrn_orient_matrix_UB_12 0.0367273000
_diffrn_orient_matrix_UB_13 -0.0244221000
_diffrn_orient_matrix_UB_21 0.0112239000
_diffrn_orient_matrix_UB_22 -0.0198816000
_diffrn_orient_matrix_UB_23 -0.0423254000
_diffrn_orient_matrix_UB_31 -0.0882241000
_diffrn_orient_matrix_UB_32 -0.0123966000
_diffrn_orient_matrix_UB_33 -0.0044992000
_diffrn_radiation_monochromator mirror
_diffrn_radiation_probe x-ray
_diffrn_radiation_type MoK\a
_diffrn_radiation_wavelength 0.71073
_diffrn_reflns_av_R_equivalents 0.0592
_diffrn_reflns_av_unetI/netI 0.0632
_diffrn_reflns_Laue_measured_fraction_full 0.998
_diffrn_reflns_Laue_measured_fraction_max 0.908
_diffrn_reflns_limit_h_max 10
_diffrn_reflns_limit_h_min -10
_diffrn_reflns_limit_k_max 22
_diffrn_reflns_limit_k_min -22
_diffrn_reflns_limit_l_max 18
_diffrn_reflns_limit_l_min -20
_diffrn_reflns_number 14503
_diffrn_reflns_point_group_measured_fraction_full 0.998
_diffrn_reflns_point_group_measured_fraction_max 0.908
_diffrn_reflns_theta_full 25.242
_diffrn_reflns_theta_max 30.350
_diffrn_reflns_theta_min 2.819
_diffrn_source 'SuperNova (Mo) X-ray Source'
_exptl_absorpt_coefficient_mu 0.088
_exptl_absorpt_correction_T_max 0.997
_exptl_absorpt_correction_T_min 0.989
_exptl_absorpt_correction_type analytical
_exptl_absorpt_process_details
;
CrysAlisPro, Agilent Technologies,
Version 1.171.37.33 (release 27-03-2014 CrysAlis171 .NET)
(compiled Mar 27 2014,17:12:48)
Analytical numeric absorption correction using a multifaceted crystal
            model based on expressions derived by R.C. Clark & J.S. Reid.
(Clark, R. C. & Reid, J. S. (1995). Acta Cryst. A51, 887-897)
Empirical absorption correction using spherical harmonics,
 implemented in SCALE3 ABSPACK scaling algorithm.
;
_exptl_crystal_colour 'clear light yellow'
_exptl_crystal_colour_lustre clear
_exptl_crystal_colour_modifier light
_exptl_crystal_colour_primary yellow
_exptl_crystal_density_diffrn 1.320
_exptl_crystal_description block
_exptl_crystal_F_000 768
_exptl_crystal_size_max 0.1956
_exptl_crystal_size_mid 0.0941
_exptl_crystal_size_min 0.0393
_refine_diff_density_max 0.307
_refine_diff_density_min -0.288
_refine_diff_density_rms 0.060
_refine_ls_extinction_method none
_refine_ls_goodness_of_fit_ref 1.057
_refine_ls_hydrogen_treatment constr
_refine_ls_matrix_type full
_refine_ls_number_parameters 314
_refine_ls_number_reflns 4976
_refine_ls_number_restraints 43
_refine_ls_restrained_S_all 1.054
_refine_ls_R_factor_all 0.1533
_refine_ls_R_factor_gt 0.0928
_refine_ls_shift/su_max 0.000
_refine_ls_shift/su_mean 0.000
_refine_ls_structure_factor_coef Fsqd
_refine_ls_weighting_details 'w=1/[\s^2^(Fo^2^)+(0.0632P)^2^+3.0616P] where P=(Fo^2^+2Fc^2^)/3'
_refine_ls_weighting_scheme calc
_refine_ls_wR_factor_gt 0.2206
_refine_ls_wR_factor_ref 0.2563
_reflns_Friedel_coverage 0.000
_reflns_number_gt 2096
_reflns_number_total 4976
_reflns_threshold_expression 'I > 2\s(I)'
_cod_data_source_file ol5024129_si_002.cif
_cod_data_source_block trans-10
_cod_depositor_comments 'Adding full bibliography for 1517665--1517670.cif.'
_cod_database_code 1517667
_shelxl_version_number 2013-4
_chemical_oxdiff_formula 'C22 H22 N2 O3'
_shelx_space_group_comment
;
The symmetry employed for this shelxl refinement is uniquely defined
by the following loop, which should always be used as a source of
symmetry information in preference to the above space-group names.
They are only intended as comments.
;
_reflns_odcompleteness_completeness 99.87
_reflns_odcompleteness_iscentric 1
_reflns_odcompleteness_theta 26.32
_olex2_refinement_description
;
1. Fixed Uiso
 At 1.2 times of:
  All C(H) groups, All C(H,H) groups
 At 1.5 times of:
  All C(H,H,H) groups
2. Restrained distances
 N1-C21 \\sim N2A-C22A
 with sigma of 0.02
3. Uiso/Uaniso restraints and constraints
Uanis(C12) \\sim Ueq, Uanis(C7) \\sim Ueq, Uanis(C8) \\sim Ueq, Uanis(O1) \\sim
Ueq: with sigma of 0.005 and sigma for terminal atoms of 0.01
Uanis(N1) \\sim Ueq, Uanis(N2) \\sim Ueq: with sigma of 0.01 and sigma for
terminal atoms of 0.02
Uanis(C21) \\sim Ueq: with sigma of 0.02 and sigma for terminal atoms of 0.04
Uanis(C9) = Uanis(C20A)
Uanis(C20) = Uanis(C9A)
Uanis(C8) = Uanis(C12A)
Uanis(O1A) = Uanis(O3)
Uanis(C7A) = Uanis(C13)
Uanis(N1A) = Uanis(N2)
Uanis(C21A) = Uanis(C22)
Uanis(C12) = Uanis(C8A)
Uanis(N1) = Uanis(N2A)
Uanis(C13A) = Uanis(C7)
Uanis(O3A) = Uanis(O1)
Uanis(C21) = Uanis(C22A)
4. Others
 Fixed Sof: C7A(0.5) C8A(0.5) C9A(0.5) H9AA(0.5) H9AB(0.5) C10A(0.5) H10D(0.5)
 H10E(0.5) H10F(0.5) C11A(0.5) C12A(0.5) C13A(0.5) C20A(0.5) H20D(0.5)
 H20E(0.5) H20F(0.5) C21A(0.5) H21D(0.5) H21E(0.5) H21F(0.5) C22A(0.5)
 H22D(0.5) H22E(0.5) H22F(0.5) N1(0.5) N1A(0.5) N2A(0.5) O1A(0.5) O2A(0.5)
 O3A(0.5) O3(0.5) O2(0.5) O1(0.5) N2(0.5) C10(0.5) H10A(0.5) H10B(0.5)
 H10C(0.5) C22(0.5) H22A(0.5) H22B(0.5) H22C(0.5) C11(0.5) C21(0.5) H21A(0.5)
 H21B(0.5) H21C(0.5) C8(0.5) C7(0.5) C13(0.5) C12(0.5) C20(0.5) H20A(0.5)
 H20B(0.5) H20C(0.5) C9(0.5) H9A(0.5) H9B(0.5)
 Fixed U11: C13A(0.01513) C7(0.01513)
5.a Secondary CH2 refined with riding coordinates:
 C9A(H9AA,H9AB), C9(H9A,H9B)
5.b Aromatic/amide H refined with riding coordinates:
 C2(H2), C3(H3), C4(H4), C5(H5), C15(H15), C16(H16), C17(H17), C18(H18)
5.c Idealised Me refined as rotating group:
 C10A(H10D,H10E,H10F), C20A(H20D,H20E,H20F), C21A(H21D,H21E,H21F), C22A(H22D,
 H22E,H22F), C10(H10A,H10B,H10C), C22(H22A,H22B,H22C), C21(H21A,H21B,H21C),
 C20(H20A,H20B,H20C)
;

loop_
_space_group_symop_operation_xyz
'x, y, z'
'-x, y+1/2, -z+1/2'
'-x, -y, -z'
'x, -y-1/2, z-1/2'

loop_
_atom_site_label
_atom_site_type_symbol
_atom_site_fract_x
_atom_site_fract_y
_atom_site_fract_z
_atom_site_U_iso_or_equiv
_atom_site_adp_type
_atom_site_occupancy
_atom_site_site_symmetry_order
_atom_site_calc_flag
_atom_site_refinement_flags_posn
_atom_site_refinement_flags_adp
_atom_site_refinement_flags_occupancy
_atom_site_disorder_assembly
_atom_site_disorder_group
C1 C -0.1057(5) 0.5520(2) 0.1875(3) 0.0271(9) Uani 1 1 d . . . . .
C2 C -0.1847(5) 0.5761(2) 0.1030(3) 0.0328(10) Uani 1 1 d . . . . .
H2 H -0.2446 0.5374 0.0622 0.039 Uiso 1 1 calc R . . . .
C3 C -0.1758(6) 0.6587(3) 0.0777(3) 0.0375(11) Uani 1 1 d . . . . .
H3 H -0.2321 0.6766 0.0198 0.045 Uiso 1 1 calc R . . . .
C4 C -0.0855(5) 0.7146(2) 0.1365(3) 0.0354(10) Uani 1 1 d . . . . .
H4 H -0.0798 0.7704 0.1180 0.042 Uiso 1 1 calc R . . . .
C5 C -0.0031(5) 0.6907(2) 0.2221(3) 0.0266(9) Uani 1 1 d . . . . .
H5 H 0.0594 0.7290 0.2624 0.032 Uiso 1 1 calc R . . . .
C6 C -0.0157(4) 0.6092(2) 0.2462(3) 0.0229(8) Uani 1 1 d . . . . .
C7A C -0.514(4) 0.4979(13) 0.1623(18) 0.016(3) Uani 0.5 1 d . . P A 2
C8A C -0.415(2) 0.4688(10) 0.2525(7) 0.0163(17) Uani 0.5 1 d . . P A 2
C9A C -0.5323(17) 0.4087(9) 0.2987(6) 0.0234(18) Uani 0.5 1 d . . P A 2
H9AA H -0.6401 0.4378 0.3099 0.028 Uiso 0.5 1 calc R . P A 2
H9AB H -0.5652 0.3631 0.2551 0.028 Uiso 0.5 1 calc R . P A 2
C10A C -0.4496(11) 0.3722(5) 0.3905(5) 0.033(2) Uani 0.5 1 d . . P A 2
H10D H -0.3291 0.3569 0.3847 0.049 Uiso 0.5 1 calc GR . P A 2
H10E H -0.5148 0.3234 0.4056 0.049 Uiso 0.5 1 calc GR . P A 2
H10F H -0.4521 0.4131 0.4398 0.049 Uiso 0.5 1 calc GR . P A 2
C11A C -0.2518(9) 0.4235(7) 0.2267(6) 0.0195(17) Uani 0.5 1 d . . P A 2
C12A C -0.0819(17) 0.4692(8) 0.2183(6) 0.0133(15) Uani 0.5 1 d . . P A 2
C13A C 0.015(2) 0.4845(9) 0.3157(8) 0.0186(18) Uani 0.5 1 d . . P A 2
C14 C -0.3947(5) 0.5522(2) 0.3126(3) 0.0279(9) Uani 1 1 d . . . . .
C15 C -0.3167(5) 0.5766(3) 0.3970(3) 0.0362(10) Uani 1 1 d . . . . .
H15 H -0.2573 0.5379 0.4380 0.043 Uiso 1 1 calc R . . . .
C16 C -0.3253(6) 0.6588(3) 0.4223(3) 0.0396(11) Uani 1 1 d . . . . .
H16 H -0.2685 0.6764 0.4802 0.047 Uiso 1 1 calc R . . . .
C17 C -0.4151(5) 0.7150(2) 0.3642(3) 0.0355(10) Uani 1 1 d . . . . .
H17 H -0.4219 0.7706 0.3831 0.043 Uiso 1 1 calc R . . . .
C18 C -0.4967(5) 0.6905(2) 0.2774(3) 0.0263(9) Uani 1 1 d . . . . .
H18 H -0.5578 0.7289 0.2367 0.032 Uiso 1 1 calc R . . . .
C19 C -0.4852(5) 0.6094(2) 0.2534(3) 0.0232(8) Uani 1 1 d . . . . .
C20A C 0.0380(15) 0.4152(8) 0.1650(6) 0.0187(16) Uani 0.5 1 d . . P A 2
H20D H -0.0268 0.3955 0.1075 0.028 Uiso 0.5 1 calc GR . P A 2
H20E H 0.0792 0.3681 0.2035 0.028 Uiso 0.5 1 calc GR . P A 2
H20F H 0.1377 0.4478 0.1504 0.028 Uiso 0.5 1 calc GR . P A 2
C21A C -0.656(5) 0.614(2) 0.088(3) 0.036(4) Uani 0.5 1 d . . P A 2
H21D H -0.7421 0.5734 0.0627 0.054 Uiso 0.5 1 calc GR . P A 2
H21E H -0.5827 0.6297 0.0404 0.054 Uiso 0.5 1 calc GR . P A 2
H21F H -0.7163 0.6628 0.1080 0.054 Uiso 0.5 1 calc GR . P A 2
C22A C 0.144(6) 0.612(3) 0.407(4) 0.0402(13) Uani 0.5 1 d . . P A 2
H22D H 0.2497 0.6404 0.3933 0.060 Uiso 0.5 1 calc GR . P A 2
H22E H 0.1733 0.5718 0.4564 0.060 Uiso 0.5 1 calc GR . P A 2
H22F H 0.0622 0.6524 0.4275 0.060 Uiso 0.5 1 calc GR . P A 2
N1 N 0.046(7) 0.571(5) 0.332(4) 0.024(4) Uani 0.5 1 d . U P A 1
N1A N -0.552(3) 0.5796(10) 0.1652(15) 0.0151(19) Uani 0.5 1 d . . P A 2
N2A N 0.065(7) 0.571(5) 0.324(4) 0.024(4) Uani 0.5 1 d . . P A 2
O1A O -0.5615(19) 0.4485(9) 0.0944(6) 0.0233(15) Uani 0.5 1 d . . P A 2
O2A O -0.2603(7) 0.3498(3) 0.2116(5) 0.0265(12) Uani 0.5 1 d . . P A 2
O3A O 0.045(2) 0.4348(10) 0.3780(8) 0.028(2) Uani 0.5 1 d . . P A 2
O3 O -0.5411(19) 0.4354(9) 0.1234(6) 0.0233(15) Uani 0.5 1 d . . P A 1
O2 O -0.2385(6) 0.3512(3) 0.2880(5) 0.0259(12) Uani 0.5 1 d . . P A 1
O1 O 0.059(3) 0.4485(10) 0.4051(8) 0.028(2) Uani 0.5 1 d . U P A 1
N2 N -0.561(3) 0.5622(10) 0.1785(15) 0.0151(19) Uani 0.5 1 d . U P A 1
C10 C -0.0516(10) 0.3739(5) 0.1083(6) 0.031(2) Uani 0.5 1 d . . P A 1
H10A H -0.0599 0.4174 0.0615 0.046 Uiso 0.5 1 calc GR . P A 1
H10B H -0.1679 0.3527 0.1149 0.046 Uiso 0.5 1 calc GR . P A 1
H10C H 0.0213 0.3293 0.0891 0.046 Uiso 0.5 1 calc GR . P A 1
C22 C -0.633(6) 0.611(2) 0.097(3) 0.036(4) Uani 0.5 1 d . . P A 1
H22A H -0.7564 0.6222 0.1004 0.054 Uiso 0.5 1 calc GR . P A 1
H22B H -0.6203 0.5804 0.0398 0.054 Uiso 0.5 1 calc GR . P A 1
H22C H -0.5703 0.6634 0.0954 0.054 Uiso 0.5 1 calc GR . P A 1
C11 C -0.2494(8) 0.4230(6) 0.2725(6) 0.0147(15) Uani 0.5 1 d . . P A 1
C21 C 0.143(6) 0.614(3) 0.408(4) 0.0402(13) Uani 0.5 1 d . U P A 1
H21A H 0.2680 0.6090 0.4031 0.060 Uiso 0.5 1 calc GR . P A 1
H21B H 0.1170 0.5904 0.4667 0.060 Uiso 0.5 1 calc GR . P A 1
H21C H 0.1112 0.6726 0.4060 0.060 Uiso 0.5 1 calc GR . P A 1
C8 C -0.0887(17) 0.4681(8) 0.2481(6) 0.0133(15) Uani 0.5 1 d . U P A 1
C7 C 0.013(2) 0.4951(9) 0.3419(8) 0.0186(18) Uani 0.5 1 d . U P A 1
C13 C -0.513(4) 0.4819(13) 0.1821(18) 0.016(3) Uani 0.5 1 d . . P A 1
C12 C -0.418(2) 0.4685(10) 0.2818(6) 0.0163(17) Uani 0.5 1 d . U P A 1
C20 C -0.5341(17) 0.4156(9) 0.3363(6) 0.0234(18) Uani 0.5 1 d . . P A 1
H20A H -0.4706 0.4007 0.3961 0.035 Uiso 0.5 1 calc GR . P A 1
H20B H -0.5673 0.3656 0.3011 0.035 Uiso 0.5 1 calc GR . P A 1
H20C H -0.6387 0.4466 0.3466 0.035 Uiso 0.5 1 calc GR . P A 1
C9 C 0.0286(15) 0.4085(8) 0.2008(6) 0.0187(16) Uani 0.5 1 d . . P A 1
H9A H 0.1372 0.4375 0.1909 0.022 Uiso 0.5 1 calc R . P A 1
H9B H 0.0602 0.3621 0.2434 0.022 Uiso 0.5 1 calc R . P A 1

loop_
_atom_site_aniso_label
_atom_site_aniso_U_11
_atom_site_aniso_U_22
_atom_site_aniso_U_33
_atom_site_aniso_U_23
_atom_site_aniso_U_13
_atom_site_aniso_U_12
C1 0.0180(19) 0.0160(16) 0.046(3) -0.0028(17) -0.0044(17) 0.0005(14)
C2 0.028(2) 0.029(2) 0.038(3) -0.0114(18) -0.0116(18) 0.0070(17)
C3 0.042(3) 0.040(3) 0.028(3) 0.0037(19) -0.010(2) 0.0117(19)
C4 0.040(2) 0.025(2) 0.040(3) 0.0133(19) -0.003(2) 0.0050(18)
C5 0.030(2) 0.0188(18) 0.030(2) 0.0046(15) -0.0006(17) -0.0035(15)
C6 0.0181(17) 0.0235(18) 0.025(2) 0.0065(16) -0.0068(15) -0.0033(14)
C7A 0.0140(15) 0.007(7) 0.029(9) 0.001(4) 0.006(5) 0.001(5)
C8A 0.0126(17) 0.0202(17) 0.016(5) -0.001(4) 0.000(4) 0.0021(13)
C9A 0.018(2) 0.027(3) 0.025(6) -0.003(5) -0.001(5) -0.0053(19)
C10A 0.040(5) 0.045(5) 0.014(4) 0.001(4) 0.006(3) -0.006(4)
C11A 0.017(4) 0.023(4) 0.018(4) 0.006(5) 0.000(3) 0.002(3)
C12A 0.0129(18) 0.0168(16) 0.010(4) 0.004(4) 0.003(3) -0.0008(13)
C13A 0.016 0.019(3) 0.021(5) 0.001(4) 0.006(4) 0.001(2)
C14 0.0171(19) 0.0247(19) 0.040(2) 0.0043(17) -0.0075(17) -0.0007(15)
C15 0.026(2) 0.039(2) 0.041(3) 0.013(2) -0.0126(18) -0.0048(18)
C16 0.043(3) 0.042(3) 0.031(3) -0.008(2) -0.010(2) -0.006(2)
C17 0.044(3) 0.025(2) 0.036(3) -0.0138(18) -0.003(2) -0.0037(19)
C18 0.030(2) 0.0218(18) 0.026(2) -0.0029(15) -0.0030(17) 0.0078(16)
C19 0.0232(19) 0.0204(17) 0.025(2) -0.0055(15) -0.0025(15) 0.0044(14)
C20A 0.016(2) 0.023(3) 0.019(5) -0.001(4) 0.008(4) 0.0002(18)
C21A 0.025(9) 0.055(3) 0.025(7) -0.010(4) -0.013(6) 0.019(4)
C22A 0.030(2) 0.063(3) 0.024(2) 0.007(2) -0.0109(19) -0.016(3)
N1 0.014(9) 0.027(2) 0.029(6) 0.010(4) -0.004(6) -0.006(6)
N1A 0.018(2) 0.008(6) 0.018(5) 0.002(4) -0.003(3) 0.002(4)
N2A 0.014(9) 0.027(2) 0.029(6) 0.010(4) -0.004(6) -0.006(6)
O1A 0.023(3) 0.029(4) 0.016(5) -0.010(4) -0.005(4) 0.002(2)
O2A 0.024(3) 0.012(2) 0.044(4) 0.002(3) 0.008(2) 0.001(2)
O3A 0.025(3) 0.031(5) 0.028(6) 0.012(4) -0.003(5) -0.003(3)
O3 0.023(3) 0.029(4) 0.016(5) -0.010(4) -0.005(4) 0.002(2)
O2 0.014(3) 0.017(3) 0.047(4) -0.003(3) 0.007(2) 0.0038(19)
O1 0.025(3) 0.031(5) 0.028(6) 0.012(4) -0.003(5) -0.003(3)
N2 0.018(2) 0.008(6) 0.018(5) 0.002(4) -0.003(3) 0.002(4)
C10 0.032(4) 0.030(4) 0.031(5) -0.010(4) 0.007(4) 0.008(3)
C22 0.025(9) 0.055(3) 0.025(7) -0.010(4) -0.013(6) 0.019(4)
C11 0.011(4) 0.016(4) 0.017(4) 0.001(5) 0.003(3) 0.002(2)
C21 0.030(2) 0.063(3) 0.024(2) 0.007(2) -0.0109(19) -0.016(3)
C8 0.0129(18) 0.0168(16) 0.010(4) 0.004(4) 0.003(3) -0.0008(13)
C7 0.016 0.019(3) 0.021(5) 0.001(4) 0.006(4) 0.001(2)
C13 0.0140(15) 0.007(7) 0.029(9) 0.001(4) 0.006(5) 0.001(5)
C12 0.0126(17) 0.0202(17) 0.016(5) -0.001(4) 0.000(4) 0.0021(13)
C20 0.018(2) 0.027(3) 0.025(6) -0.003(5) -0.001(5) -0.0053(19)
C9 0.016(2) 0.023(3) 0.019(5) -0.001(4) 0.008(4) 0.0002(18)

loop_
_atom_type_symbol
_atom_type_description
_atom_type_scat_dispersion_real
_atom_type_scat_dispersion_imag
_atom_type_scat_source
C C 0.0033 0.0016 'International Tables Vol C Tables 4.2.6.8 and 6.1.1.4'
H H 0.0000 0.0000 'International Tables Vol C Tables 4.2.6.8 and 6.1.1.4'
N N 0.0061 0.0033 'International Tables Vol C Tables 4.2.6.8 and 6.1.1.4'
O O 0.0106 0.0060 'International Tables Vol C Tables 4.2.6.8 and 6.1.1.4'

loop_
_exptl_crystal_face_index_h
_exptl_crystal_face_index_k
_exptl_crystal_face_index_l
_exptl_crystal_face_perp_dist
_exptl_oxdiff_crystal_face_indexfrac_h
_exptl_oxdiff_crystal_face_indexfrac_k
_exptl_oxdiff_crystal_face_indexfrac_l
_exptl_oxdiff_crystal_face_x
_exptl_oxdiff_crystal_face_y
_exptl_oxdiff_crystal_face_z
0 -1 0 0.0426 -0.0000 -1.0000 -0.0000 -0.0367 0.0199 0.0124
0 0 1 0.0197 0.0000 -0.0001 1.0000 -0.0244 -0.0423 -0.0045
0 1 0 0.0516 0.0000 1.0000 0.0000 0.0367 -0.0199 -0.0124
0 0 -1 0.0197 -0.0000 0.0001 -1.0000 0.0244 0.0423 0.0045
-1 0 0 0.0872 -1.0000 0.0000 -0.0000 0.0239 -0.0112 0.0882
1 0 1 0.0777 1.0001 -0.0002 1.0001 -0.0484 -0.0311 -0.0927

loop_
_geom_angle_atom_site_label_1
_geom_angle_atom_site_label_2
_geom_angle_atom_site_label_3
_geom_angle
C2 C1 C6 120.1(4)
C2 C1 C12A 125.6(6)
C2 C1 C8 136.9(5)
C6 C1 C12A 113.6(6)
C6 C1 C8 103.0(5)
C1 C2 H2 120.6
C1 C2 C3 118.8(4)
C3 C2 H2 120.6
C2 C3 H3 119.8
C4 C3 C2 120.5(4)
C4 C3 H3 119.8
C3 C4 H4 119.4
C3 C4 C5 121.3(4)
C5 C4 H4 119.4
C4 C5 H5 121.4
C6 C5 C4 117.3(4)
C6 C5 H5 121.4
C1 C6 N1 110(3)
C5 C6 C1 122.1(4)
C5 C6 N1 128(3)
C5 C6 N2A 127(3)
N2A C6 C1 110(3)
N1A C7A C8A 111(2)
O1A C7A C8A 122.5(16)
O1A C7A N1A 126.0(19)
C7A C8A C9A 107.7(14)
C7A C8A C11A 106.8(14)
C7A C8A C14 102.3(14)
C9A C8A C11A 110.0(12)
C9A C8A C14 108.9(8)
C11A C8A C14 120.2(11)
C8A C9A H9AA 108.6
C8A C9A H9AB 108.6
H9AA C9A H9AB 107.6
C10A C9A C8A 114.5(9)
C10A C9A H9AA 108.6
C10A C9A H9AB 108.6
C9A C10A H10D 109.5
C9A C10A H10E 109.5
C9A C10A H10F 109.5
H10D C10A H10E 109.5
H10D C10A H10F 109.5
H10E C10A H10F 109.5
C12A C11A C8A 121.4(11)
O2A C11A C8A 119.0(9)
O2A C11A C12A 119.6(8)
C1 C12A C11A 113.7(10)
C1 C12A C13A 99.6(10)
C1 C12A C20A 116.3(7)
C11A C12A C13A 109.8(8)
C11A C12A C20A 109.5(10)
C13A C12A C20A 107.0(10)
N2A C13A C12A 109(3)
O3A C13A C12A 127.2(14)
O3A C13A N2A 123(3)
C15 C14 C8A 137.6(6)
C15 C14 C19 119.9(4)
C15 C14 C12 125.7(6)
C19 C14 C8A 102.5(5)
C19 C14 C12 113.6(6)
C14 C15 H15 120.4
C14 C15 C16 119.2(4)
C16 C15 H15 120.4
C15 C16 H16 119.6
C17 C16 C15 120.8(4)
C17 C16 H16 119.6
C16 C17 H17 119.7
C16 C17 C18 120.5(4)
C18 C17 H17 119.7
C17 C18 H18 121.1
C19 C18 C17 117.8(4)
C19 C18 H18 121.1
C14 C19 N1A 115.8(8)
C14 C19 N2 104.4(7)
C18 C19 C14 121.7(4)
C18 C19 N1A 122.3(7)
C18 C19 N2 133.6(8)
C12A C20A H20D 109.5
C12A C20A H20E 109.5
C12A C20A H20F 109.5
H20D C20A H20E 109.5
H20D C20A H20F 109.5
H20E C20A H20F 109.5
H21D C21A H21E 109.5
H21D C21A H21F 109.5
H21E C21A H21F 109.5
N1A C21A H21D 109.5
N1A C21A H21E 109.5
N1A C21A H21F 109.5
H22D C22A H22E 109.5
H22D C22A H22F 109.5
H22E C22A H22F 109.5
N2A C22A H22D 109.5
N2A C22A H22E 109.5
N2A C22A H22F 109.5
C6 N1 C21 124(6)
C7 N1 C6 118(4)
C7 N1 C21 118(5)
C7A N1A C19 107.8(17)
C7A N1A C21A 118(2)
C19 N1A C21A 134(2)
C6 N2A C13A 106(3)
C6 N2A C22A 125(6)
C13A N2A C22A 127(5)
C19 N2 C22 114.4(18)
C13 N2 C19 114.1(19)
C13 N2 C22 128(3)
H10A C10 H10B 109.5
H10A C10 H10C 109.5
H10B C10 H10C 109.5
C9 C10 H10A 109.5
C9 C10 H10B 109.5
C9 C10 H10C 109.5
N2 C22 H22A 109.5
N2 C22 H22B 109.5
N2 C22 H22C 109.5
H22A C22 H22B 109.5
H22A C22 H22C 109.5
H22B C22 H22C 109.5
O2 C11 C8 118.3(8)
O2 C11 C12 120.3(8)
C8 C11 C12 121.4(11)
N1 C21 H21A 109.5
N1 C21 H21B 109.5
N1 C21 H21C 109.5
H21A C21 H21B 109.5
H21A C21 H21C 109.5
H21B C21 H21C 109.5
C11 C8 C1 120.9(9)
C11 C8 C7 106.2(8)
C11 C8 C9 109.9(10)
C7 C8 C1 103.8(10)
C9 C8 C1 107.7(6)
C9 C8 C7 107.5(10)
N1 C7 C8 105(3)
O1 C7 N1 130(3)
O1 C7 C8 124.3(14)
O3 C13 N2 125(2)
O3 C13 C12 129.1(17)
N2 C13 C12 105(2)
C14 C12 C11 114.0(11)
C14 C12 C13 100.8(12)
C14 C12 C20 115.7(9)
C11 C12 C13 107.6(13)
C11 C12 C20 109.4(11)
C20 C12 C13 108.5(13)
C12 C20 H20A 109.5
C12 C20 H20B 109.5
C12 C20 H20C 109.5
H20A C20 H20B 109.5
H20A C20 H20C 109.5
H20B C20 H20C 109.5
C10 C9 C8 115.0(9)
C10 C9 H9A 108.5
C10 C9 H9B 108.5
C8 C9 H9A 108.5
C8 C9 H9B 108.5
H9A C9 H9B 107.5

loop_
_geom_bond_atom_site_label_1
_geom_bond_atom_site_label_2
_geom_bond_distance
C1 C2 1.367(5)
C1 C6 1.395(5)
C1 C12A 1.427(14)
C1 C8 1.623(13)
C2 H2 0.9500
C2 C3 1.398(6)
C3 H3 0.9500
C3 C4 1.383(6)
C4 H4 0.9500
C4 C5 1.390(5)
C5 H5 0.9500
C5 C6 1.380(5)
C6 N1 1.42(7)
C6 N2A 1.38(7)
C7A C8A 1.52(3)
C7A N1A 1.36(2)
C7A O1A 1.29(3)
C8A C9A 1.542(19)
C8A C11A 1.544(17)
C8A C14 1.612(15)
C9A H9AA 0.9900
C9A H9AB 0.9900
C9A C10A 1.534(13)
C10A H10D 0.9800
C10A H10E 0.9800
C10A H10F 0.9800
C11A C12A 1.530(15)
C11A O2A 1.219(12)
C12A C13A 1.547(16)
C12A C20A 1.549(16)
C13A N2A 1.46(7)
C13A O3A 1.22(2)
C14 C15 1.365(5)
C14 C19 1.402(5)
C14 C12 1.438(16)
C15 H15 0.9500
C15 C16 1.392(6)
C16 H16 0.9500
C16 C17 1.380(6)
C17 H17 0.9500
C17 C18 1.404(5)
C18 H18 0.9500
C18 C19 1.372(5)
C19 N1A 1.41(2)
C19 N2 1.40(2)
C20A H20D 0.9800
C20A H20E 0.9800
C20A H20F 0.9800
C21A H21D 0.9800
C21A H21E 0.9800
C21A H21F 0.9800
C21A N1A 1.42(5)
C22A H22D 0.9800
C22A H22E 0.9800
C22A H22F 0.9800
C22A N2A 1.455(12)
N1 C21 1.452(12)
N1 C7 1.28(8)
O3 C13 1.14(3)
O2 C11 1.192(11)
O1 C7 1.21(2)
N2 C22 1.49(5)
N2 C13 1.36(2)
C10 H10A 0.9800
C10 H10B 0.9800
C10 H10C 0.9800
C10 C9 1.525(13)
C22 H22A 0.9800
C22 H22B 0.9800
C22 H22C 0.9800
C11 C8 1.522(14)
C11 C12 1.524(17)
C21 H21A 0.9800
C21 H21B 0.9800
C21 H21C 0.9800
C8 C7 1.560(17)
C8 C9 1.544(16)
C13 C12 1.56(3)
C12 C20 1.528(19)
C20 H20A 0.9800
C20 H20B 0.9800
C20 H20C 0.9800
C9 H9A 0.9900
C9 H9B 0.9900

loop_
_geom_torsion_atom_site_label_1
_geom_torsion_atom_site_label_2
_geom_torsion_atom_site_label_3
_geom_torsion_atom_site_label_4
_geom_torsion
C1 C2 C3 C4 1.3(6)
C1 C6 N1 C21 -179(4)
C1 C6 N1 C7 0(5)
C1 C6 N2A C13A -3(4)
C1 C6 N2A C22A -169(4)
C1 C12A C13A N2A -10(3)
C1 C12A C13A O3A 168.2(17)
C1 C8 C7 N1 -2(3)
C1 C8 C7 O1 -176.4(16)
C1 C8 C9 C10 -69.9(11)
C2 C1 C6 C5 0.2(6)
C2 C1 C6 N1 177(3)
C2 C1 C6 N2A -175(3)
C2 C1 C12A C11A -64.0(9)
C2 C1 C12A C13A 179.2(7)
C2 C1 C12A C20A 64.7(12)
C2 C1 C8 C11 -56.6(12)
C2 C1 C8 C7 -175.4(7)
C2 C1 C8 C9 70.7(11)
C2 C3 C4 C5 -0.6(6)
C3 C4 C5 C6 -0.3(6)
C4 C5 C6 C1 0.5(6)
C4 C5 C6 N1 -175(3)
C4 C5 C6 N2A 175(3)
C5 C6 N1 C21 -3(7)
C5 C6 N1 C7 176(3)
C5 C6 N2A C13A -178.0(14)
C5 C6 N2A C22A 16(7)
C6 C1 C2 C3 -1.1(6)
C6 C1 C12A C11A 125.8(7)
C6 C1 C12A C13A 9.0(10)
C6 C1 C12A C20A -105.5(9)
C6 C1 C8 C11 120.9(8)
C6 C1 C8 C7 2.1(9)
C6 C1 C8 C9 -111.7(8)
C6 N1 C7 O1 175(3)
C6 N1 C7 C8 1(5)
C7A C8A C9A C10A 179.1(14)
C7A C8A C11A C12A 89.1(14)
C7A C8A C11A O2A -89.9(15)
C7A C8A C14 C15 -176.5(11)
C7A C8A C14 C19 2.3(14)
C7A C8A C14 C12 142(5)
C8A C7A N1A C19 -1(3)
C8A C7A N1A C21A -175(3)
C8A C11A C12A C1 -31.5(10)
C8A C11A C12A C13A 79.2(13)
C8A C11A C12A C20A -163.6(8)
C8A C14 C15 C16 177.2(9)
C8A C14 C19 C18 -178.3(6)
C8A C14 C19 N1A -3.1(12)
C8A C14 C19 N2 6.3(11)
C8A C14 C12 C11 82(4)
C8A C14 C12 C13 -33(4)
C8A C14 C12 C20 -150(5)
C9A C8A C11A C12A -154.2(9)
C9A C8A C11A O2A 26.7(12)
C9A C8A C14 C15 69.7(13)
C9A C8A C14 C19 -111.5(9)
C9A C8A C14 C12 28(4)
C11A C8A C9A C10A 63.0(11)
C11A C8A C14 C15 -58.5(13)
C11A C8A C14 C19 120.3(8)
C11A C8A C14 C12 -100(5)
C11A C12A C13A N2A -130(3)
C11A C12A C13A O3A 48(2)
C12A C1 C2 C3 -170.7(7)
C12A C1 C6 C5 171.0(6)
C12A C1 C6 N1 -13(3)
C12A C1 C6 N2A -5(3)
C12A C1 C8 C11 -103(4)
C12A C1 C8 C7 139(4)
C12A C1 C8 C9 25(3)
C12A C13A N2A C6 8(4)
C12A C13A N2A C22A 174(5)
C14 C8A C9A C10A -70.7(13)
C14 C8A C11A C12A -26.6(12)
C14 C8A C11A O2A 154.4(9)
C14 C15 C16 C17 1.7(7)
C14 C19 N1A C7A 3(2)
C14 C19 N1A C21A 176(3)
C14 C19 N2 C22 -168(2)
C14 C19 N2 C13 -5(2)
C15 C14 C19 C18 0.7(6)
C15 C14 C19 N1A 175.9(10)
C15 C14 C19 N2 -174.6(10)
C15 C14 C12 C11 -65.0(10)
C15 C14 C12 C13 -179.9(11)
C15 C14 C12 C20 63.3(14)
C15 C16 C17 C18 -1.4(7)
C16 C17 C18 C19 0.7(6)
C17 C18 C19 C14 -0.4(6)
C17 C18 C19 N1A -175.2(11)
C17 C18 C19 N2 173.4(13)
C18 C19 N1A C7A 177.9(14)
C18 C19 N1A C21A -9(4)
C18 C19 N2 C22 18(3)
C18 C19 N2 C13 -179.8(13)
C19 C14 C15 C16 -1.4(6)
C19 C14 C12 C11 125.1(7)
C19 C14 C12 C13 10.1(14)
C19 C14 C12 C20 -106.6(9)
C19 N2 C13 O3 -170(2)
C19 N2 C13 C12 11(2)
C20A C12A C13A N2A 111(3)
C20A C12A C13A O3A -70(2)
N1A C7A C8A C9A 113.8(19)
N1A C7A C8A C11A -128.1(19)
N1A C7A C8A C14 -1(2)
N1A C19 N2 C22 -24(7)
N1A C19 N2 C13 138(9)
O1A C7A C8A C9A -64(3)
O1A C7A C8A C11A 54(3)
O1A C7A C8A C14 -178(2)
O1A C7A N1A C19 177(2)
O1A C7A N1A C21A 2(4)
O2A C11A C12A C1 147.5(8)
O2A C11A C12A C13A -101.8(12)
O2A C11A C12A C20A 15.5(12)
O3A C13A N2A C6 -170(2)
O3A C13A N2A C22A -5(7)
O3 C13 C12 C14 169(3)
O3 C13 C12 C11 49(3)
O3 C13 C12 C20 -69(3)
O2 C11 C8 C1 155.0(9)
O2 C11 C8 C7 -87.4(12)
O2 C11 C8 C9 28.6(12)
O2 C11 C12 C14 146.9(9)
O2 C11 C12 C13 -102.2(13)
O2 C11 C12 C20 15.5(13)
N2 C19 N1A C7A -37(7)
N2 C19 N1A C21A 136(10)
N2 C13 C12 C14 -12(2)
N2 C13 C12 C11 -132.2(18)
N2 C13 C12 C20 109.5(18)
C22 N2 C13 O3 -10(5)
C22 N2 C13 C12 171(3)
C11 C8 C7 N1 -131(3)
C11 C8 C7 O1 55(2)
C11 C8 C9 C10 63.6(10)
C21 N1 C7 O1 -5(7)
C21 N1 C7 C8 -179(4)
C8 C1 C2 C3 176.1(7)
C8 C1 C6 C5 -177.9(5)
C8 C1 C6 N1 -1(3)
C8 C1 C6 N2A 7(3)
C8 C1 C12A C11A 79(4)
C8 C1 C12A C13A -38(3)
C8 C1 C12A C20A -153(4)
C8 C11 C12 C14 -30.1(11)
C8 C11 C12 C13 80.8(14)
C8 C11 C12 C20 -161.5(9)
C7 C8 C9 C10 178.7(10)
C12 C14 C15 C16 -170.7(8)
C12 C14 C19 C18 171.3(7)
C12 C14 C19 N1A -13.5(12)
C12 C14 C19 N2 -4.0(12)
C12 C11 C8 C1 -28.0(12)
C12 C11 C8 C7 89.7(11)
C12 C11 C8 C9 -154.4(9)
C9 C8 C7 N1 112(3)
C9 C8 C7 O1 -62.5(19)
